data_9007471
loop_
_publ_author_name
'Fleet, S. G.'
'Megaw, H. D.'

_publ_section_title
;
 The crystal structure of yoderite
;
_journal_name_full 'Acta Crystallographica'
_journal_page_first 721
_journal_page_last 728
_journal_paper_doi 10.1107/S0365110X62001930
_journal_volume 15
_journal_year 1962
_chemical_compound_source 'Mautia Hill, Tanzania'
_chemical_formula_sum 'Al2.64 Ca0.12 Fe0.24 H Mg O10 Si2'
_chemical_name_mineral Yoderite
_space_group_IT_number 11
_symmetry_space_group_name_Hall '-P 2yb'
_symmetry_space_group_name_H-M 'P 1 21/m 1'
_cell_angle_alpha 90
_cell_angle_beta 105.63
_cell_angle_gamma 90
_cell_formula_units_Z 2
_cell_length_a 8.035
_cell_length_b 5.805
_cell_length_c 7.346
_cell_volume 329.970
_database_code_amcsd 0009274
_exptl_crystal_density_diffrn 3.331
_cod_original_formula_sum '(Mg Ca.12 Fe.24 Al2.64) Si2 O10 H'
_cod_database_code 9007471

loop_
_space_group_symop_operation_xyz
x,y,z
x,1/2-y,z
-x,1/2+y,-z
-x,-y,-z

loop_
_atom_site_label
_atom_site_fract_x
_atom_site_fract_y
_atom_site_fract_z
_atom_site_occupancy
_atom_site_U_iso_or_equiv
_atom_site_type_symbol
_atom_site_attached_hydrogens
MgA1 0.29510 0.00540 0.17790 0.25000 0.00266 Mg 0
CaA1 0.29510 0.00540 0.17790 0.03000 0.00266 Ca 0
FeA1 0.29510 0.00540 0.17790 0.06000 0.00266 Fe 0
AlA1 0.29510 0.00540 0.17790 0.66000 0.00266 Al 0
MgA2 0.38940 0.25000 0.62970 0.25000 0.00266 Mg 0
CaA2 0.38940 0.25000 0.62970 0.03000 0.00266 Ca 0
FeA2 0.38940 0.25000 0.62970 0.06000 0.00266 Fe 0
AlA2 0.38940 0.25000 0.62970 0.66000 0.00266 Al 0
MgA3 0.05540 0.25000 0.35470 0.25000 0.00266 Mg 0
CaA3 0.05540 0.25000 0.35470 0.03000 0.00266 Ca 0
FeA3 0.05540 0.25000 0.35470 0.06000 0.00266 Fe 0
AlA3 0.05540 0.25000 0.35470 0.66000 0.00266 Al 0
Si1 0.06240 0.25000 0.79790 1.00000 0.00291 Si 0
Si2 0.33970 0.75000 0.80260 1.00000 0.00291 Si 0
O1 0.05710 0.98170 0.21620 1.00000 0.01064 O 0
O2 0.45450 0.97700 0.78180 1.00000 0.01064 O 0
O3 0.14550 0.25000 0.61610 1.00000 0.01064 O 0
O4 0.22060 0.25000 0.99070 1.00000 0.01064 O 0
O5 0.29880 0.25000 0.36070 1.00000 0.01064 O 0
O6 0.16860 0.75000 0.63380 1.00000 0.01064 O 0
O7 0.28180 0.75000 0.00370 1.00000 0.01064 O 0
O-H8 0.36330 0.75000 0.36310 1.00000 0.01064 O 1

loop_
_cod_changelog_entry_id
_cod_changelog_entry_author
_cod_changelog_entry_date
_cod_changelog_entry_text
1
;cod-tools version 3.8.0
Id: cif_guess_AMCSD_atom_types 9574 2023-05-10 09:00:05Z saulius
;
2023-05-10T18:50:45+03:00
;Derived atom types and hydrogen counts
from atom names that follow the AMCSD naming convention
(Wat == water, O-H == hydroxyl).
;

loop_
_cod_related_entry_id
_cod_related_entry_database
_cod_related_entry_code
1 AMCSD 0009274
